data_2009974
loop_
_publ_author_name
'Yu, P.'
'Huang, L.'
'Zhuang, B.'

_publ_section_title
;
 A pyridine-2-thiolato molybdenum complex
;
_journal_issue 8
_journal_name_full 'Acta Crystallographica Section C'
_journal_page_first 1191
_journal_page_last 1193
_journal_paper_doi 10.1107/S0108270193013678
_journal_volume 50
_journal_year 1994
_chemical_formula_moiety 'C8 H20 N1, C14 H4 Mo2 N1 O9 S1'
_chemical_formula_sum 'C22 H24 Mo2 N2 O9 S'
_chemical_formula_weight 684.39
_symmetry_cell_setting monoclinic
_symmetry_space_group_name_Hall '-C 2yc'
_symmetry_space_group_name_H-M 'C 1 2/c 1'
_atom_type_scat_source IntTabIV
_cell_angle_alpha 90
_cell_angle_beta 97.33(2)
_cell_angle_gamma 90
_cell_formula_units_Z 8
_cell_length_a 23.571(5)
_cell_length_b 7.8680(10)
_cell_length_c 30.518(9)
_cell_measurement_reflns_used 20
_cell_measurement_temperature 296
_cell_measurement_theta_max 15
_cell_measurement_theta_min 5
_cell_volume 5614(2)
_diffrn_measurement_device MSC/Rigaku
_diffrn_measurement_method \w-2\q
_diffrn_radiation_type MoK\a
_diffrn_radiation_wavelength 0.71069
_diffrn_reflns_av_R_equivalents 0.029
_diffrn_reflns_limit_h_max 28
_diffrn_reflns_limit_h_min 0
_diffrn_reflns_limit_k_max 9
_diffrn_reflns_limit_k_min 0
_diffrn_reflns_limit_l_max 35
_diffrn_reflns_limit_l_min -36
_diffrn_reflns_number 5488
_diffrn_reflns_theta_max 25
_diffrn_standards_decay_% 3.0
_diffrn_standards_interval_count 250
_diffrn_standards_number 3
_exptl_absorpt_coefficient_mu 0.99
_exptl_absorpt_correction_T_max 1.19
_exptl_absorpt_correction_T_min 0.70
_exptl_absorpt_correction_type 'empirical (DIFABS)'
_exptl_crystal_colour reddish-orange
_exptl_crystal_density_diffrn 1.62
_exptl_crystal_description plate
_exptl_crystal_size_max 0.70
_exptl_crystal_size_mid 0.60
_exptl_crystal_size_min 0.40
_refine_diff_density_max 1.04
_refine_diff_density_min -1.14
_refine_ls_goodness_of_fit_obs 2.73
_refine_ls_hydrogen_treatment noref
_refine_ls_number_parameters 325
_refine_ls_R_factor_obs 0.056
_refine_ls_shift/esd_max 0.18
_refine_ls_structure_factor_coef F
_refine_ls_weighting_details w=1/[\s^2^(F~0~^2^)+(0.01F~0~)^2^+1.0]
_refine_ls_weighting_scheme calc
_refine_ls_wR_factor_obs 0.059
_reflns_number_observed 3715
_reflns_number_total 5343
_reflns_observed_criterion I>3.0\s(I)
_cod_data_source_file li1070.cif
_cod_data_source_block li1070_structure_1_of_1
_cod_depositor_comments
;
The following automatic conversions were performed:

'_refine_ls_weighting_scheme' value
'w=1/[\s^2^(F~0~^2^)+(0.01F~0~)^2^+1.0]' was changed to 'calc'. New
tag '_refine_ls_weighting_details' was created. The value of the new
tag was set to 'w=1/[\s^2^(F~0~^2^)+(0.01F~0~)^2^+1.0]'.

Automatic conversion script
Id: cif_fix_values 3143 2015-03-26 13:38:13Z robertas 
;
_cod_original_cell_volume 5613.4
_cod_original_sg_symbol_H-M 'C 2/c'
_cod_original_formula_sum 'C22 H24 Mo2 N2 O9 S1'
_cod_database_code 2009974

loop_
_atom_site_label
_atom_site_fract_x
_atom_site_fract_y
_atom_site_fract_z
Mo(1) .63359(3) -.09923(9) .56231(2)
Mo(2) .61653(3) .13521(9) .69668(2)
S .60637(8) -.1188(3) .64266(5)
O(11) .7219(3) .2050(9) .5768(2)
O(12) .5469(3) -.3941(9) .5275(2)
O(13) .5420(3) .1679(9) .5246(2)
O(14) .6779(3) -.1240(10) .4708(2)
O(21) .7512(2) .1250(10) .6952(2)
O(22) .4814(3) .1480(10) .6942(2)
O(23) .6239(3) -.0990(10) .7808(2)
O(24) .6016(3) .3951(9) .6152(2)
O(25) .6256(3) .4440(9) .7613(2)
N .6879(3) -.2770(8) .6097(2)
C(11) .6905(3) .0970(10) .5747(3)
C(12) .5772(3) -.3000(10) .5415(2)
C(13) .5760(4) .0690(10) .5378(2)
C(14) .6619(4) -.1210(10) .5058(3)
C(15) .6677(3) -.2500(10) .6490(2)
C(16) .6934(3) -.3210(10) .6873(2)
C(17) .7379(4) -.4310(10) .6849(3)
C(18) .7568(4) -.4660(10) .6447(3)
C(19) .7316(3) -.3830(10) .6084(3)
C(21) .7031(3) .1270(10) .6960(2)
C(22) .5304(3) .1390(10) .6953(2)
C(23) .6212(4) -.0260(10) .7495(2)
C(24) .6083(3) .3040(10) .6433(3)
C(25) .6218(4) .3320(10) .7381(3)
N(3) .4101(3) .3603(9) .1050(2)
C(31) .3606(3) .4260(10) .1280(3)
C(32) .3580(5) .6200(10) .1301(3)
C(33) .4058(4) .1660(10) .1067(3)
C(34) .4515(4) .0660(10) .0870(3)
C(35) .4680(4) .4190(10) .1274(3)
C(36) .4825(4) .3780(10) .1756(3)
C(37) .4050(4) .4200(10) .0575(3)
C(38) .3483(4) .380(2) .0290(3)
H(1) .6818 -.2866 .7151
H(2) .7548 -.4873 .7111
H(3) .7865 -.5440 .6424
H(4) .7467 -.3961 .5814
H(5) .3658 .3849 .1576
H(6) .3262 .3856 .1130
H(7) .3269 .6532 .1446
H(8) .3927 .6631 .1453
H(9) .3531 .6638 .1006
H(10) .3695 .1338 .0909
H(11) .4070 .1320 .1365
H(12) .4432 -.0568 .0897
H(13) .4499 .0885 .0564
H(14) .4875 .0867 .1020
H(15) .4692 .5420 .1239
H(16) .4968 .3713 .1125
H(17) .5198 .4286 .1862
H(18) .4554 .4354 .1921
H(19) .4830 .2647 .1806
H(20) .4347 .3616 .0445
H(21) .4101 .5351 .0572
H(22) .3501 .4151 .0000
H(23) .3428 .2555 .0285
H(24) .3182 .4290 .0412

loop_
_geom_angle_atom_site_label_1
_geom_angle_atom_site_label_2
_geom_angle_atom_site_label_3
_geom_angle
_geom_angle_publ_flag
S Mo(1) N 63.60(10) yes
S Mo(1) C(11) 96.10(10) yes
S Mo(1) C(12) 91.00(10) yes
S Mo(1) C(13) 99.00(10) yes
S Mo(1) C(14) 169.6(2) yes
N Mo(1) C(11) 92.5(2) yes
N Mo(1) C(12) 90.8(2) yes
N Mo(1) C(13) 162.5(2) yes
N Mo(1) C(14) 106.3(3) yes
C(11) Mo(1) C(12) 173.0(2) yes
C(11) Mo(1) C(13) 88.1(2) yes
C(11) Mo(1) C(14) 86.6(2) yes
C(12) Mo(1) C(13) 90.7(2) yes
C(12) Mo(1) C(14) 86.6(2) yes
C(13) Mo(1) C(14) 91.2(2) yes
S Mo(2) C(21) 89.00(10) yes
S Mo(2) C(22) 89.2(2) yes
S Mo(2) C(23) 90.9(2) yes
S Mo(2) C(24) 90.20(10) yes
S Mo(2) C(25) 178.4(2) yes
C(21) Mo(2) C(22) 178.0(2) yes
C(21) Mo(2) C(23) 92.1(3) yes
C(21) Mo(2) C(24) 90.2(2) yes
C(21) Mo(2) C(25) 92.7(2) yes
C(22) Mo(2) C(23) 88.8(2) yes
C(22) Mo(2) C(24) 89.0(3) yes
C(22) Mo(2) C(25) 89.1(2) yes
C(23) Mo(2) C(24) 177.5(2) yes
C(23) Mo(2) C(25) 89.3(3) yes
C(24) Mo(2) C(25) 89.6(2) yes
Mo(1) S Mo(2) 122.59(6) yes
Mo(1) S C(15) 80.90(10) yes
Mo(2) S C(15) 112.0(2) yes
Mo(1) N C(15) 103.3(4) yes
Mo(1) N C(19) 137.7(3) yes
C(15) N C(19) 119.0(5) yes
Mo(1) C(11) O(11) 172.7(5) yes
Mo(1) C(12) O(12) 173.4(6) yes
Mo(1) C(13) O(13) 178.2(5) yes
Mo(1) C(14) O(14) 175.5(7) yes
S C(15) N 111.8(3) yes
S C(15) C(16) 126.9(4) yes
N C(15) C(16) 121.4(5) yes
C(15) C(16) C(17) 118.2(5) yes
C(16) C(17) C(18) 120.4(5) yes
C(17) C(18) C(19) 118.3(5) yes
N C(19) C(18) 122.5(5) yes
Mo(2) C(21) O(21) 179.1(4) yes
Mo(2) C(22) O(22) 177.1(6) yes
Mo(2) C(23) O(23) 173.1(6) yes
Mo(2) C(24) O(24) 176.9(6) yes
Mo(2) C(25) O(25) 178.9(5) yes
C(15) C(16) H(1) 119.6(5) no
C(17) C(16) H(1) 122.1(6) no
C(16) C(17) H(2) 119.3(6) no
C(18) C(17) H(2) 120.2(6) no
C(17) C(18) H(3) 121.3(6) no
C(19) C(18) H(3) 120.5(6) no
N C(19) H(4) 118.3(5) no
C(18) C(19) H(4) 119.1(6) no
N(3) C(31) H(5) 108.0(5) no
N(3) C(31) H(6) 109.1(6) no
C(32) C(31) H(5) 107.4(6) no
C(32) C(31) H(6) 108.7(6) no
C(31) C(32) H(7) 109.7(7) no
C(31) C(32) H(8) 110.0(7) no
C(31) C(32) H(9) 108.8(7) no
N(3) C(33) H(10) 107.6(6) no
N(3) C(33) H(11) 108.5(6) no
C(34) C(33) H(10) 107.4(6) no
C(34) C(33) H(11) 107.4(6) no
C(33) C(34) H(12) 108.3(6) no
C(33) C(34) H(13) 110.5(6) no
C(31) N(3) C(33) 105.3(4) no
C(31) N(3) C(37) 111.4(4) no
C(33) N(3) C(37) 109.9(4) no
N(3) C(31) C(32) 113.1(5) no
N(3) C(35) C(36) 117.2(6) no
C(33) C(34) H(14) 111.4(7) no
N(3) C(35) H(15) 106.8(5) no
N(3) C(35) H(16) 108.9(5) no
C(36) C(35) H(15) 108.3(6) no
C(36) C(35) H(16) 107.6(6) no
C(35) C(36) H(17) 108.6(5) no
C(35) C(36) H(18) 108.9(6) no
C(35) C(36) H(19) 111.8(6) no
N(3) C(37) H(20) 106.1(5) no
N(3) C(37) H(21) 108.8(5) no
C(38) C(37) H(20) 107.4(6) no
C(38) C(37) H(21) 107.5(6) no
C(37) C(38) H(22) 109.7(7) no
C(37) C(38) H(23) 108.3(7) no
C(37) C(38) H(24) 110.4(6) no
C(31) N(3) C(35) 112.8(4) no
C(33) N(3) C(35) 110.3(5) no
C(35) N(3) C(37) 107.2(4) no
N(3) C(33) C(34) 116.7(5) no
N(3) C(37) C(38) 116.0(5) no

loop_
_geom_bond_atom_site_label_1
_geom_bond_atom_site_label_2
_geom_bond_distance
_geom_bond_publ_flag
Mo(1) Mo(2) 4.5609(7) yes
Mo(1) S 2.6170(10) yes
Mo(1) N 2.284(4) yes
Mo(1) C(11) 2.052(6) yes
Mo(1) C(12) 2.109(6) yes
Mo(1) C(13) 1.974(7) yes
Mo(1) C(14) 1.934(5) yes
Mo(2) S 2.5820(10) yes
Mo(2) C(21) 2.046(6) yes
Mo(2) C(22) 2.025(6) yes
Mo(2) C(23) 2.043(6) yes
Mo(2) C(24) 2.094(7) yes
Mo(2) C(25) 1.991(6) yes
S C(15) 1.765(5) yes
O(11) C(11) 1.121(6) yes
O(21) C(21) 1.136(6) yes
O(14) C(14) 1.180(6) yes
O(13) C(13) 1.153(8) yes
O(12) C(12) 1.079(6) yes
O(22) C(22) 1.153(6) yes
O(23) C(23) 1.111(6) yes
O(24) C(24) 1.110(7) yes
O(25) C(25) 1.128(7) yes
N C(15) 1.361(6) yes
N C(19) 1.330(6) yes
C(15) C(16) 1.367(7) yes
C(16) C(17) 1.370(7) yes
C(17) C(18) 1.387(8) yes
C(18) C(19) 1.353(7) yes
C(16) H(1) 0.961(5) no
C(17) H(2) 0.954(5) no
C(18) H(3) 0.941(5) no
C(19) H(4) 0.946(5) no
C(31) H(5) 0.952(6) no
C(31) H(6) 0.935(6) no
C(32) H(7) 0.943(8) no
C(32) H(8) 0.950(8) no
C(32) H(9) 0.959(7) no
C(33) H(10) 0.960(6) no
C(33) H(11) 0.945(6) no
C(34) H(12) 0.990(7) no
N(3) C(31) 1.526(6) no
N(3) C(33) 1.536(8) no
N(3) C(35) 1.516(7) no
N(3) C(37) 1.514(6) no
C(34) H(13) 0.949(6) no
C(34) H(14) 0.925(6) no
C(35) H(15) 0.978(7) no
C(35) H(16) 0.942(6) no
C(36) H(17) 0.982(6) no
C(36) H(18) 0.972(7) no
C(36) H(19) 0.904(7) no
C(37) H(20) 0.963(7) no
C(37) H(21) 0.917(7) no
C(38) H(22) 0.935(6) no
C(38) H(23) 0.990(9) no
C(38) H(24) 0.926(7) no
C(31) C(32) 1.528(9) no
C(33) C(34) 1.519(8) no
C(35) C(36) 1.501(8) no
C(37) C(38) 1.531(8) no
